data_4303116
loop_
_publ_author_name
'Sharonna Greenberg'
'Douglas W. Stephan'

_publ_section_title
;
Phosphines Bearing Alkyne Substituents: Synthesis and Hydrophosphination
Polymerization
;
_journal_name_full 'Inorganic Chemistry'
_journal_page_first 8623
_journal_page_last 8631
_journal_paper_doi 10.1021/ic9012284
_journal_volume 48
_journal_year 2009
_chemical_formula_sum 'C28 H41 Br Cu N2 P'
_chemical_formula_weight 580.05
_space_group_IT_number 14
_symmetry_cell_setting monoclinic
_symmetry_space_group_name_Hall '-P 2ybc'
_symmetry_space_group_name_H-M 'P 1 21/c 1'
_atom_sites_solution_hydrogens geom
_atom_sites_solution_primary direct
_atom_sites_solution_secondary difmap
_audit_creation_method SHELXL-97
_cell_angle_alpha 90.00
_cell_angle_beta 104.265(4)
_cell_angle_gamma 90.00
_cell_formula_units_Z 4
_cell_length_a 12.210(3)
_cell_length_b 12.162(3)
_cell_length_c 20.067(5)
_cell_measurement_temperature 296(2)
_cell_measurement_theta_max 25.0
_cell_measurement_theta_min 2.0
_cell_volume 2888.0(12)
_computing_cell_refinement 'Bruker XSCANS'
_computing_data_collection 'Bruker XSCANS'
_computing_data_reduction 'Bruker SHELXTL'
_computing_molecular_graphics 'Bruker SHELXTL'
_computing_publication_material 'Bruker SHELXTL'
_computing_structure_refinement 'SHELXL-97 (Sheldrick, 1997)'
_computing_structure_solution 'SHELXS-97 (Sheldrick, 1990)'
_diffrn_ambient_temperature 296(2)
_diffrn_measured_fraction_theta_full 0.998
_diffrn_measured_fraction_theta_max 0.998
_diffrn_radiation_monochromator graphite
_diffrn_radiation_source 'fine-focus sealed tube'
_diffrn_radiation_type MoK\a
_diffrn_radiation_wavelength 0.71073
_diffrn_reflns_av_R_equivalents 0.0600
_diffrn_reflns_av_sigmaI/netI 0.0457
_diffrn_reflns_limit_h_max 14
_diffrn_reflns_limit_h_min -14
_diffrn_reflns_limit_k_max 14
_diffrn_reflns_limit_k_min -14
_diffrn_reflns_limit_l_max 23
_diffrn_reflns_limit_l_min -23
_diffrn_reflns_number 27122
_diffrn_reflns_theta_full 25.00
_diffrn_reflns_theta_max 25.00
_diffrn_reflns_theta_min 1.72
_exptl_absorpt_coefficient_mu 2.213
_exptl_absorpt_correction_T_max 0.87654
_exptl_absorpt_correction_T_min 0.76925
_exptl_absorpt_correction_type multi-scan
_exptl_crystal_density_diffrn 1.334
_exptl_crystal_density_method 'not measured'
_exptl_crystal_F_000 1208
_exptl_crystal_size_max 0.25
_exptl_crystal_size_mid 0.20
_exptl_crystal_size_min 0.20
_refine_diff_density_max 0.728
_refine_diff_density_min -0.749
_refine_diff_density_rms 0.086
_refine_ls_extinction_method none
_refine_ls_goodness_of_fit_ref 1.009
_refine_ls_hydrogen_treatment constr
_refine_ls_matrix_type full
_refine_ls_number_parameters 298
_refine_ls_number_reflns 5090
_refine_ls_number_restraints 0
_refine_ls_restrained_S_all 1.009
_refine_ls_R_factor_all 0.0816
_refine_ls_R_factor_gt 0.0505
_refine_ls_shift/su_max 0.001
_refine_ls_shift/su_mean 0.000
_refine_ls_structure_factor_coef Fsqd
_refine_ls_weighting_details 'calc w=1/[\s^2^(Fo^2^)+(0.0818P)^2^+3.3470P] where P=(Fo^2^+2Fc^2^)/3'
_refine_ls_weighting_scheme calc
_refine_ls_wR_factor_gt 0.1334
_refine_ls_wR_factor_ref 0.1532
_reflns_number_gt 3555
_reflns_number_total 5090
_reflns_threshold_expression >2sigma(I)
_cod_data_source_file ic9012284_si_002_3.cif
_cod_data_source_block '[(mu-Br)Cu(Et2N)2PC6H2(iPr)2C=CPh]2'
_cod_original_cell_volume 2888.2(13)
_cod_database_code 4303116

loop_
_symmetry_equiv_pos_as_xyz
'x, y, z'
'-x, y+1/2, -z+1/2'
'-x, -y, -z'
'x, -y-1/2, z-1/2'

loop_
_atom_site_label
_atom_site_type_symbol
_atom_site_fract_x
_atom_site_fract_y
_atom_site_fract_z
_atom_site_U_iso_or_equiv
_atom_site_adp_type
_atom_site_occupancy
_atom_site_symmetry_multiplicity
_atom_site_calc_flag
_atom_site_refinement_flags
_atom_site_disorder_assembly
_atom_site_disorder_group
Br1 Br 0.36172(5) 0.01986(6) 0.02319(3) 0.0644(2) Uani 1 1 d . . .
Cu1 Cu 0.54782(5) -0.04944(5) 0.07141(3) 0.0457(2) Uani 1 1 d . . .
P1 P 0.62862(10) -0.12662(9) 0.17085(6) 0.0341(3) Uani 1 1 d . . .
N1 N 0.7322(3) -0.0423(3) 0.21552(19) 0.0402(9) Uani 1 1 d . . .
N2 N 0.5441(3) -0.1579(3) 0.2222(2) 0.0405(9) Uani 1 1 d . . .
C1 C 0.6900(4) -0.2621(4) 0.1565(2) 0.0362(10) Uani 1 1 d . . .
C6 C 0.6252(4) -0.3238(4) 0.1010(2) 0.0371(10) Uani 1 1 d . . .
C7 C 0.4992(4) -0.3032(4) 0.0689(2) 0.0391(11) Uani 1 1 d . . .
H7A H 0.4800 -0.2316 0.0852 0.047 Uiso 1 1 calc R . .
C5 C 0.6737(4) -0.4134(4) 0.0763(3) 0.0437(12) Uani 1 1 d . . .
H5A H 0.6310 -0.4529 0.0392 0.052 Uiso 1 1 calc R . .
C2 C 0.7988(4) -0.3008(4) 0.1906(3) 0.0481(12) Uani 1 1 d . . .
C3 C 0.8431(4) -0.3907(4) 0.1630(3) 0.0546(14) Uani 1 1 d . . .
H3A H 0.9156 -0.4145 0.1843 0.066 Uiso 1 1 calc R . .
C21 C 0.7883(5) 0.0232(5) 0.1730(3) 0.0572(15) Uani 1 1 d . . .
H21A H 0.7853 -0.0170 0.1309 0.069 Uiso 1 1 calc R . .
H21B H 0.8673 0.0304 0.1970 0.069 Uiso 1 1 calc R . .
C8 C 0.4708(4) -0.2988(4) -0.0091(2) 0.0514(13) Uani 1 1 d . . .
H8A H 0.3913 -0.2857 -0.0264 0.077 Uiso 1 1 calc R . .
H8B H 0.4903 -0.3676 -0.0266 0.077 Uiso 1 1 calc R . .
H8C H 0.5126 -0.2405 -0.0235 0.077 Uiso 1 1 calc R . .
C15 C 0.9288(5) -0.6901(4) 0.0173(3) 0.0492(13) Uani 1 1 d . . .
C9 C 0.4289(5) -0.3894(5) 0.0938(3) 0.0549(14) Uani 1 1 d . . .
H9A H 0.4480 -0.3901 0.1432 0.082 Uiso 1 1 calc R . .
H9B H 0.4439 -0.4604 0.0771 0.082 Uiso 1 1 calc R . .
H9C H 0.3501 -0.3723 0.0770 0.082 Uiso 1 1 calc R . .
C4 C 0.7837(4) -0.4456(4) 0.1054(3) 0.0484(12) Uani 1 1 d . . .
C22 C 0.7416(6) 0.1358(5) 0.1544(4) 0.086(2) Uani 1 1 d . . .
H22A H 0.7846 0.1717 0.1266 0.129 Uiso 1 1 calc R . .
H22B H 0.7462 0.1777 0.1955 0.129 Uiso 1 1 calc R . .
H22C H 0.6641 0.1302 0.1290 0.129 Uiso 1 1 calc R . .
C13 C 0.8344(4) -0.5348(4) 0.0755(3) 0.0518(13) Uani 1 1 d . . .
C14 C 0.8763(4) -0.6054(4) 0.0492(3) 0.0520(13) Uani 1 1 d . . .
C23 C 0.7263(5) 0.0070(5) 0.2805(3) 0.0577(14) Uani 1 1 d . . .
H23A H 0.6864 -0.0430 0.3039 0.069 Uiso 1 1 calc R . .
H23B H 0.6819 0.0739 0.2709 0.069 Uiso 1 1 calc R . .
C10 C 0.8691(5) -0.2557(5) 0.2590(3) 0.0664(18) Uani 1 1 d . . .
H10A H 0.8263 -0.1959 0.2735 0.080 Uiso 1 1 calc R . .
C24 C 0.8382(6) 0.0344(6) 0.3282(3) 0.081(2) Uani 1 1 d . . .
H24A H 0.8262 0.0663 0.3696 0.122 Uiso 1 1 calc R . .
H24B H 0.8776 0.0858 0.3063 0.122 Uiso 1 1 calc R . .
H24C H 0.8822 -0.0315 0.3393 0.122 Uiso 1 1 calc R . .
C20 C 0.8706(5) -0.7840(4) -0.0081(3) 0.0593(15) Uani 1 1 d . . .
H20A H 0.7957 -0.7924 -0.0062 0.071 Uiso 1 1 calc R . .
C11 C 0.9804(5) -0.2089(6) 0.2511(4) 0.095(3) Uani 1 1 d . . .
H11A H 0.9659 -0.1525 0.2166 0.143 Uiso 1 1 calc R . .
H11B H 1.0244 -0.2664 0.2377 0.143 Uiso 1 1 calc R . .
H11C H 1.0212 -0.1781 0.2941 0.143 Uiso 1 1 calc R . .
C16 C 1.0400(6) -0.6784(5) 0.0132(3) 0.0701(17) Uani 1 1 d . . .
H16A H 1.0801 -0.6149 0.0296 0.084 Uiso 1 1 calc R . .
C17 C 1.0914(6) -0.7619(6) -0.0154(4) 0.084(2) Uani 1 1 d . . .
H17A H 1.1662 -0.7546 -0.0178 0.101 Uiso 1 1 calc R . .
C18 C 1.0321(8) -0.8542(6) -0.0398(4) 0.092(2) Uani 1 1 d . . .
H18A H 1.0666 -0.9097 -0.0592 0.111 Uiso 1 1 calc R . .
C12 C 0.8880(6) -0.3459(6) 0.3144(3) 0.093(2) Uani 1 1 d . . .
H12A H 0.8163 -0.3733 0.3187 0.139 Uiso 1 1 calc R . .
H12B H 0.9288 -0.3158 0.3577 0.139 Uiso 1 1 calc R . .
H12C H 0.9308 -0.4049 0.3015 0.139 Uiso 1 1 calc R . .
C19 C 0.9234(7) -0.8663(5) -0.0363(4) 0.081(2) Uani 1 1 d . . .
H19A H 0.8840 -0.9301 -0.0529 0.097 Uiso 1 1 calc R . .
C27 C 0.5594(5) -0.2515(4) 0.2692(3) 0.0581(15) Uani 1 1 d . . .
H27A H 0.6152 -0.3001 0.2580 0.070 Uiso 1 1 calc R . .
H27B H 0.4886 -0.2917 0.2606 0.070 Uiso 1 1 calc R . .
C25 C 0.4489(5) -0.0820(5) 0.2222(3) 0.0632(16) Uani 1 1 d . . .
H25A H 0.4573 -0.0547 0.2686 0.076 Uiso 1 1 calc R . .
H25B H 0.4547 -0.0195 0.1932 0.076 Uiso 1 1 calc R . .
C26 C 0.3364(6) -0.1292(7) 0.1985(5) 0.102(3) Uani 1 1 d . . .
H26A H 0.2807 -0.0742 0.2003 0.152 Uiso 1 1 calc R . .
H26B H 0.3284 -0.1899 0.2275 0.152 Uiso 1 1 calc R . .
H26C H 0.3258 -0.1545 0.1520 0.152 Uiso 1 1 calc R . .
C28 C 0.5945(10) -0.2267(7) 0.3428(4) 0.127(4) Uani 1 1 d . . .
H28A H 0.6009 -0.2939 0.3686 0.190 Uiso 1 1 calc R . .
H28B H 0.5393 -0.1800 0.3551 0.190 Uiso 1 1 calc R . .
H28C H 0.6663 -0.1900 0.3528 0.190 Uiso 1 1 calc R . .

loop_
_atom_site_aniso_label
_atom_site_aniso_U_11
_atom_site_aniso_U_22
_atom_site_aniso_U_33
_atom_site_aniso_U_23
_atom_site_aniso_U_13
_atom_site_aniso_U_12
Br1 0.0593(4) 0.0778(5) 0.0560(4) 0.0062(3) 0.0138(3) 0.0060(3)
Cu1 0.0562(4) 0.0380(3) 0.0381(3) 0.0032(3) 0.0024(3) -0.0019(3)
P1 0.0385(7) 0.0315(6) 0.0324(6) -0.0028(5) 0.0089(5) 0.0011(5)
N1 0.042(2) 0.041(2) 0.037(2) -0.0056(17) 0.0092(17) -0.0038(18)
N2 0.048(2) 0.033(2) 0.044(2) 0.0006(17) 0.0188(18) 0.0017(17)
C1 0.043(3) 0.033(2) 0.033(2) -0.0037(19) 0.009(2) 0.004(2)
C6 0.043(3) 0.031(2) 0.039(2) -0.0005(19) 0.014(2) 0.001(2)
C7 0.043(3) 0.034(2) 0.038(3) -0.008(2) 0.006(2) 0.002(2)
C5 0.041(3) 0.040(3) 0.046(3) -0.010(2) 0.003(2) -0.001(2)
C2 0.045(3) 0.046(3) 0.049(3) -0.009(2) 0.003(2) 0.007(2)
C3 0.043(3) 0.056(3) 0.058(3) -0.014(3) -0.001(2) 0.016(2)
C21 0.052(3) 0.069(4) 0.051(3) -0.008(3) 0.013(3) -0.018(3)
C8 0.055(3) 0.049(3) 0.047(3) 0.003(2) 0.006(2) -0.002(2)
C15 0.059(3) 0.045(3) 0.046(3) 0.005(2) 0.016(2) 0.019(3)
C9 0.050(3) 0.066(4) 0.049(3) 0.003(3) 0.014(2) -0.007(3)
C4 0.054(3) 0.041(3) 0.051(3) -0.009(2) 0.013(2) 0.005(2)
C22 0.109(6) 0.068(4) 0.070(4) 0.019(3) 0.002(4) -0.025(4)
C13 0.050(3) 0.045(3) 0.058(3) -0.011(3) 0.009(3) 0.008(2)
C14 0.052(3) 0.048(3) 0.053(3) -0.002(3) 0.007(3) 0.009(3)
C23 0.064(4) 0.060(3) 0.050(3) -0.015(3) 0.014(3) -0.009(3)
C10 0.066(4) 0.060(4) 0.056(3) -0.022(3) -0.018(3) 0.021(3)
C24 0.075(4) 0.099(5) 0.060(4) -0.022(4) -0.001(3) -0.013(4)
C20 0.061(4) 0.045(3) 0.074(4) -0.010(3) 0.021(3) 0.008(3)
C11 0.059(4) 0.088(5) 0.116(6) -0.041(5) -0.022(4) 0.007(4)
C16 0.072(4) 0.057(4) 0.089(5) 0.002(3) 0.034(4) 0.005(3)
C17 0.081(5) 0.076(5) 0.117(6) 0.013(4) 0.063(4) 0.027(4)
C18 0.119(7) 0.062(5) 0.113(6) -0.008(4) 0.062(5) 0.033(4)
C12 0.113(6) 0.087(5) 0.058(4) -0.013(4) -0.019(4) 0.033(4)
C19 0.096(5) 0.053(4) 0.099(5) -0.018(4) 0.035(4) 0.010(4)
C27 0.075(4) 0.047(3) 0.061(3) 0.007(3) 0.033(3) 0.000(3)
C25 0.067(4) 0.062(4) 0.068(4) 0.004(3) 0.032(3) 0.013(3)
C26 0.058(4) 0.115(7) 0.134(7) 0.019(5) 0.030(4) 0.008(4)
C28 0.248(12) 0.090(6) 0.050(4) 0.015(4) 0.052(6) 0.001(7)

loop_
_atom_type_symbol
_atom_type_description
_atom_type_scat_dispersion_real
_atom_type_scat_dispersion_imag
_atom_type_scat_source
C C 0.0033 0.0016 'International Tables Vol C Tables 4.2.6.8 and 6.1.1.4'
H H 0.0000 0.0000 'International Tables Vol C Tables 4.2.6.8 and 6.1.1.4'
N N 0.0061 0.0033 'International Tables Vol C Tables 4.2.6.8 and 6.1.1.4'
P P 0.1023 0.0942 'International Tables Vol C Tables 4.2.6.8 and 6.1.1.4'
Cu Cu 0.3201 1.2651 'International Tables Vol C Tables 4.2.6.8 and 6.1.1.4'
Br Br -0.2901 2.4595 'International Tables Vol C Tables 4.2.6.8 and 6.1.1.4'

loop_
_geom_angle_atom_site_label_1
_geom_angle_atom_site_label_2
_geom_angle_atom_site_label_3
_geom_angle
_geom_angle_site_symmetry_1
_geom_angle_site_symmetry_3
_geom_angle_publ_flag
Cu1 Br1 Cu1 78.48(3) . 3_655 ?
P1 Cu1 Br1 133.17(4) . . ?
P1 Cu1 Br1 125.28(5) . 3_655 ?
Br1 Cu1 Br1 101.52(3) . 3_655 ?
N2 P1 N1 107.7(2) . . ?
N2 P1 C1 103.1(2) . . ?
N1 P1 C1 109.8(2) . . ?
N2 P1 Cu1 116.59(15) . . ?
N1 P1 Cu1 109.20(14) . . ?
C1 P1 Cu1 110.13(14) . . ?
C23 N1 C21 115.7(4) . . ?
C23 N1 P1 121.8(3) . . ?
C21 N1 P1 114.7(3) . . ?
C27 N2 C25 117.4(4) . . ?
C27 N2 P1 125.1(3) . . ?
C25 N2 P1 117.5(3) . . ?
C6 C1 C2 118.8(4) . . ?
C6 C1 P1 115.0(3) . . ?
C2 C1 P1 125.8(3) . . ?
C5 C6 C1 119.6(4) . . ?
C5 C6 C7 116.7(4) . . ?
C1 C6 C7 123.6(4) . . ?
C9 C7 C8 111.1(4) . . ?
C9 C7 C6 109.8(4) . . ?
C8 C7 C6 112.9(4) . . ?
C4 C5 C6 121.7(4) . . ?
C3 C2 C1 118.6(4) . . ?
C3 C2 C10 116.8(4) . . ?
C1 C2 C10 124.5(4) . . ?
C4 C3 C2 122.6(5) . . ?
N1 C21 C22 116.3(5) . . ?
C20 C15 C16 119.1(5) . . ?
C20 C15 C14 120.8(5) . . ?
C16 C15 C14 120.1(5) . . ?
C3 C4 C5 118.3(4) . . ?
C3 C4 C13 121.4(5) . . ?
C5 C4 C13 120.3(5) . . ?
C14 C13 C4 177.7(6) . . ?
C13 C14 C15 179.1(6) . . ?
N1 C23 C24 115.2(5) . . ?
C11 C10 C2 111.1(5) . . ?
C11 C10 C12 111.3(5) . . ?
C2 C10 C12 110.1(5) . . ?
C15 C20 C19 120.2(6) . . ?
C15 C16 C17 119.9(6) . . ?
C18 C17 C16 119.8(7) . . ?
C19 C18 C17 120.8(6) . . ?
C18 C19 C20 120.2(7) . . ?
N2 C27 C28 116.7(5) . . ?
C26 C25 N2 115.6(5) . . ?

loop_
_geom_bond_atom_site_label_1
_geom_bond_atom_site_label_2
_geom_bond_distance
_geom_bond_site_symmetry_2
_geom_bond_publ_flag
Br1 Cu1 2.3930(10) . ?
Br1 Cu1 2.4470(10) 3_655 ?
Cu1 P1 2.2059(13) . ?
Cu1 Br1 2.4470(10) 3_655 ?
P1 N2 1.672(4) . ?
P1 N1 1.701(4) . ?
P1 C1 1.862(4) . ?
N1 C23 1.453(6) . ?
N1 C21 1.456(6) . ?
N2 C27 1.462(6) . ?
N2 C25 1.483(6) . ?
C1 C6 1.412(6) . ?
C1 C2 1.416(6) . ?
C6 C5 1.389(6) . ?
C6 C7 1.536(6) . ?
C7 C9 1.516(7) . ?
C7 C8 1.517(6) . ?
C5 C4 1.383(7) . ?
C2 C3 1.394(7) . ?
C2 C10 1.530(7) . ?
C3 C4 1.375(7) . ?
C21 C22 1.495(8) . ?
C15 C20 1.375(8) . ?
C15 C16 1.388(8) . ?
C15 C14 1.444(7) . ?
C4 C13 1.452(7) . ?
C13 C14 1.187(7) . ?
C23 C24 1.500(8) . ?
C10 C11 1.517(9) . ?
C10 C12 1.539(9) . ?
C20 C19 1.385(8) . ?
C16 C17 1.389(9) . ?
C17 C18 1.361(10) . ?
C18 C19 1.355(10) . ?
C27 C28 1.463(9) . ?
C25 C26 1.457(9) . ?
